data_4117530
loop_
_publ_author_name
'J\'ulio S. Rebou\,cas'
'Brian O. Patrick'
'Brian R. James'

_publ_section_title
;
 Thiol, Disulfide, and Trisulfide Complexes of Ru Porphyrins: Potential
 Models for Iron-Sulfur Bonds in Heme Proteins
;
_journal_name_full 'Journal of the American Chemical Society'
_journal_page_first 3555
_journal_page_last 3570
_journal_paper_doi 10.1021/ja211226e
_journal_volume 134
_journal_year 2012
_chemical_formula_sum 'C72 H76 N4 Ru S4'
_chemical_formula_weight 1226.68
_chemical_name_systematic
;
 ?
;
_space_group_IT_number 2
_symmetry_cell_setting triclinic
_symmetry_space_group_name_Hall '-P 1'
_symmetry_space_group_name_H-M 'P -1'
_atom_sites_solution_hydrogens geom
_atom_sites_solution_primary direct
_atom_sites_solution_secondary difmap
_audit_creation_method SHELXL-97
_cell_angle_alpha 104.502(2)
_cell_angle_beta 97.703(2)
_cell_angle_gamma 99.046(4)
_cell_formula_units_Z 1
_cell_length_a 10.5434(11)
_cell_length_b 11.0635(19)
_cell_length_c 14.3107(11)
_cell_measurement_reflns_used 9101
_cell_measurement_temperature 173(2)
_cell_measurement_theta_max 27.90
_cell_measurement_theta_min 3.08
_cell_volume 1569.5(3)
_computing_structure_refinement 'SHELXL-97 (Sheldrick, 2008)'
_diffrn_ambient_temperature 173(2)
_diffrn_measured_fraction_theta_full 0.947
_diffrn_measured_fraction_theta_max 0.801
_diffrn_measurement_device_type 'Rigaku/ADSC CCD'
_diffrn_measurement_method 'area detector'
_diffrn_radiation_monochromator graphite
_diffrn_radiation_source 'fine-focus sealed tube'
_diffrn_radiation_type MoK\a
_diffrn_radiation_wavelength 0.71069
_diffrn_reflns_av_R_equivalents 0.042
_diffrn_reflns_av_sigmaI/netI 0.0664
_diffrn_reflns_limit_h_max 13
_diffrn_reflns_limit_h_min -10
_diffrn_reflns_limit_k_max 13
_diffrn_reflns_limit_k_min -12
_diffrn_reflns_limit_l_max 18
_diffrn_reflns_limit_l_min -17
_diffrn_reflns_number 6022
_diffrn_reflns_theta_full 25.00
_diffrn_reflns_theta_max 27.90
_diffrn_reflns_theta_min 3.08
_exptl_absorpt_coefficient_mu 0.428
_exptl_absorpt_correction_T_max 0.958
_exptl_absorpt_correction_T_min 0.721
_exptl_absorpt_correction_type multi-scan
_exptl_crystal_colour brown
_exptl_crystal_density_diffrn 1.298
_exptl_crystal_description plate
_exptl_crystal_F_000 644
_exptl_crystal_size_max 0.30
_exptl_crystal_size_mid 0.25
_exptl_crystal_size_min 0.10
_refine_diff_density_max 0.715
_refine_diff_density_min -0.517
_refine_diff_density_rms 0.074
_refine_ls_extinction_method none
_refine_ls_goodness_of_fit_ref 1.090
_refine_ls_hydrogen_treatment constr
_refine_ls_matrix_type full
_refine_ls_number_parameters 360
_refine_ls_number_reflns 6022
_refine_ls_number_restraints 1
_refine_ls_restrained_S_all 1.090
_refine_ls_R_factor_all 0.0470
_refine_ls_R_factor_gt 0.0388
_refine_ls_shift/su_max 0.011
_refine_ls_shift/su_mean 0.000
_refine_ls_structure_factor_coef Fsqd
_refine_ls_weighting_details 'calc w=1/[\s^2^(Fo^2^)+(0.0000P)^2^+1.9780P] where P=(Fo^2^+2Fc^2^)/3'
_refine_ls_weighting_scheme calc
_refine_ls_wR_factor_gt 0.1005
_refine_ls_wR_factor_ref 0.1047
_reflns_number_gt 5264
_reflns_number_total 6022
_reflns_threshold_expression >2\s(I)
_cod_data_source_file ja211226e_si_002.cif
_cod_data_source_block shelxtl
_cod_database_code 4117530

loop_
_symmetry_equiv_pos_as_xyz
'x, y, z'
'-x, -y, -z'

loop_
_atom_site_label
_atom_site_type_symbol
_atom_site_fract_x
_atom_site_fract_y
_atom_site_fract_z
_atom_site_U_iso_or_equiv
_atom_site_adp_type
_atom_site_occupancy
_atom_site_symmetry_multiplicity
_atom_site_calc_flag
_atom_site_refinement_flags
_atom_site_disorder_assembly
_atom_site_disorder_group
Ru1 Ru 0.0000 0.0000 0.0000 0.01278(9) Uani 1 2 d S . .
S1 S -0.19778(6) -0.14416(6) -0.02136(5) 0.01866(15) Uani 1 1 d . . .
S2 S -0.23746(7) -0.14381(7) 0.11597(5) 0.02637(17) Uani 1 1 d . . .
N11 N -0.1125(2) 0.1055(2) -0.06102(15) 0.0158(4) Uani 1 1 d . . .
N12 N -0.0213(2) 0.0973(2) 0.13742(15) 0.0154(4) Uani 1 1 d . . .
C1 C -0.1493(3) 0.0917(3) -0.15958(18) 0.0176(5) Uani 1 1 d . . .
C2 C -0.2351(3) 0.1789(3) -0.17195(19) 0.0224(6) Uani 1 1 d . . .
H2 H -0.2735 0.1897 -0.2325 0.027 Uiso 1 1 calc R . .
C3 C -0.2505(3) 0.2422(3) -0.08152(19) 0.0216(6) Uani 1 1 d . . .
H3 H -0.3015 0.3057 -0.0666 0.026 Uiso 1 1 calc R . .
C4 C -0.1745(2) 0.1950(2) -0.01187(18) 0.0168(5) Uani 1 1 d . . .
C5 C -0.1698(3) 0.2326(2) 0.09017(18) 0.0166(5) Uani 1 1 d . . .
C6 C -0.0964(3) 0.1877(2) 0.15840(18) 0.0175(5) Uani 1 1 d . . .
C7 C -0.0880(3) 0.2307(3) 0.26350(19) 0.0244(6) Uani 1 1 d . . .
H7 H -0.1313 0.2922 0.2977 0.029 Uiso 1 1 calc R . .
C8 C -0.0066(3) 0.1668(3) 0.30406(19) 0.0252(6) Uani 1 1 d . . .
H8 H 0.0190 0.1764 0.3722 0.030 Uiso 1 1 calc R . .
C9 C 0.0344(3) 0.0812(3) 0.22456(18) 0.0174(5) Uani 1 1 d . . .
C10 C 0.1157(3) -0.0042(3) 0.23619(18) 0.0186(5) Uani 1 1 d . . .
C13 C -0.2551(3) 0.3225(3) 0.12892(18) 0.0185(5) Uani 1 1 d . . .
C14 C -0.2148(3) 0.4550(3) 0.1482(2) 0.0233(6) Uani 1 1 d . . .
C15 C -0.2974(3) 0.5341(3) 0.1848(2) 0.0299(7) Uani 1 1 d . . .
H15 H -0.2699 0.6237 0.1981 0.036 Uiso 1 1 calc R . .
C16 C -0.4193(3) 0.4862(3) 0.2027(2) 0.0308(7) Uani 1 1 d . . .
C17 C -0.4566(3) 0.3548(3) 0.1829(2) 0.0262(6) Uani 1 1 d . . .
H17 H -0.5395 0.3203 0.1944 0.031 Uiso 1 1 calc R . .
C18 C -0.3774(3) 0.2724(3) 0.14689(19) 0.0209(5) Uani 1 1 d . . .
C19 C -0.0829(3) 0.5109(3) 0.1308(3) 0.0360(7) Uani 1 1 d . . .
H19A H -0.0722 0.6038 0.1464 0.054 Uiso 1 1 calc R . .
H19B H -0.0767 0.4764 0.0619 0.054 Uiso 1 1 calc R . .
H19C H -0.0142 0.4888 0.1729 0.054 Uiso 1 1 calc R . .
C20 C -0.5081(4) 0.5727(4) 0.2432(3) 0.0511(10) Uani 1 1 d . . .
H20A H -0.5614 0.5915 0.1890 0.077 Uiso 1 1 calc R . .
H20B H -0.4553 0.6523 0.2876 0.077 Uiso 1 1 calc R . .
H20C H -0.5652 0.5306 0.2792 0.077 Uiso 1 1 calc R . .
C21 C -0.4220(3) 0.1309(3) 0.1284(2) 0.0281(6) Uani 1 1 d . . .
H21A H -0.3816 0.1042 0.1837 0.042 Uiso 1 1 calc R . .
H21B H -0.3962 0.0860 0.0680 0.042 Uiso 1 1 calc R . .
H21C H -0.5173 0.1106 0.1217 0.042 Uiso 1 1 calc R . .
C22 C 0.1753(3) 0.0031(3) 0.33978(18) 0.0193(5) Uani 1 1 d . . .
C23 C 0.2945(3) 0.0859(3) 0.3827(2) 0.0300(7) Uani 1 1 d . . .
C24 C 0.3511(3) 0.0939(3) 0.4781(2) 0.0339(7) Uani 1 1 d . . .
H24 H 0.4326 0.1502 0.5067 0.041 Uiso 1 1 calc R . .
C25 C 0.2919(3) 0.0222(3) 0.5322(2) 0.0347(7) Uani 1 1 d . . .
C26 C 0.1737(4) -0.0589(3) 0.4887(2) 0.0379(8) Uani 1 1 d . . .
H26 H 0.1318 -0.1088 0.5253 0.045 Uiso 1 1 calc R . .
C27 C 0.1134(3) -0.0704(3) 0.3928(2) 0.0269(6) Uani 1 1 d . . .
C28 C 0.3631(4) 0.1670(5) 0.3266(3) 0.0654(15) Uani 1 1 d . . .
H28A H 0.3807 0.1118 0.2665 0.098 Uiso 1 1 calc R . .
H28B H 0.4457 0.2176 0.3675 0.098 Uiso 1 1 calc R . .
H28C H 0.3074 0.2241 0.3093 0.098 Uiso 1 1 calc R . .
C29 C 0.3542(4) 0.0322(5) 0.6361(3) 0.0575(12) Uani 1 1 d . . .
H29A H 0.4495 0.0480 0.6420 0.086 Uiso 1 1 calc R . .
H29B H 0.3245 -0.0476 0.6519 0.086 Uiso 1 1 calc R . .
H29C H 0.3291 0.1026 0.6818 0.086 Uiso 1 1 calc R . .
C30 C -0.0148(4) -0.1618(4) 0.3494(3) 0.0459(9) Uani 1 1 d . . .
H30A H -0.0734 -0.1211 0.3138 0.069 Uiso 1 1 calc R . .
H30B H -0.0547 -0.1852 0.4021 0.069 Uiso 1 1 calc R . .
H30C H 0.0002 -0.2385 0.3040 0.069 Uiso 1 1 calc R . .
C31 C -0.1707(3) -0.3039(3) -0.0664(3) 0.0365(8) Uani 1 1 d . . .
H31A H -0.0955 -0.3160 -0.0239 0.055 Uiso 1 1 calc R . .
H31B H -0.1533 -0.3171 -0.1334 0.055 Uiso 1 1 calc R . .
H31C H -0.2485 -0.3654 -0.0663 0.055 Uiso 1 1 calc R . .
C32 C -0.4095(3) -0.2138(3) 0.0852(2) 0.0337(7) Uani 1 1 d . . .
H32A H -0.4554 -0.1653 0.0481 0.050 Uiso 1 1 calc R . .
H32B H -0.4443 -0.2119 0.1456 0.050 Uiso 1 1 calc R . .
H32C H -0.4221 -0.3023 0.0453 0.050 Uiso 1 1 calc R . .
C33A C 0.2219(10) -0.3971(9) 0.4218(7) 0.099(5) Uiso 0.492(8) 1 d PG A 1
H33A H 0.2242 -0.3472 0.3766 0.118 Uiso 0.492(8) 1 calc PR A 1
C34A C 0.3374(8) -0.4192(9) 0.4676(7) 0.091(4) Uiso 0.492(8) 1 d PG A 1
H34A H 0.4187 -0.3844 0.4537 0.109 Uiso 0.492(8) 1 calc PR A 1
C35A C 0.3340(8) -0.4923(10) 0.5336(7) 0.131(7) Uiso 0.492(8) 1 d PG A 1
H35A H 0.4130 -0.5074 0.5649 0.157 Uiso 0.492(8) 1 calc PR A 1
C36A C 0.2151(10) -0.5433(9) 0.5540(7) 0.110(5) Uiso 0.492(8) 1 d PG A 1
H36A H 0.2129 -0.5932 0.5992 0.132 Uiso 0.492(8) 1 calc PR A 1
C37A C 0.0996(8) -0.5212(9) 0.5082(7) 0.089(4) Uiso 0.492(8) 1 d PG A 1
H37A H 0.0183 -0.5561 0.5221 0.107 Uiso 0.492(8) 1 calc PR A 1
C38A C 0.1030(8) -0.4481(10) 0.4422(7) 0.113(5) Uiso 0.492(8) 1 d PG A 1
H38A H 0.0240 -0.4330 0.4109 0.135 Uiso 0.492(8) 1 calc PR A 1
C39 C 1.2882(13) -0.3313(8) 0.4928(12) 0.041(4) Uiso 0.239(11) 1 d PG B 2
H39 H 1.3117 -0.2411 0.5099 0.049 Uiso 0.239(11) 1 calc PR B 2
C40 C 1.3118(13) -0.3952(14) 0.5636(7) 0.050(5) Uiso 0.239(11) 1 d PG B 2
H40 H 1.3514 -0.3485 0.6290 0.060 Uiso 0.239(11) 1 calc PR B 2
C41 C 1.2776(16) -0.5273(14) 0.5386(9) 0.071(7) Uiso 0.239(11) 1 d PG B 2
H41 H 1.2937 -0.5709 0.5870 0.085 Uiso 0.239(11) 1 calc PR B 2
C42 C 1.2197(16) -0.5956(8) 0.4429(11) 0.066(6) Uiso 0.239(11) 1 d PG B 2
H42 H 1.1963 -0.6858 0.4259 0.079 Uiso 0.239(11) 1 calc PR B 2
C43 C 1.1961(14) -0.5317(13) 0.3722(7) 0.048(5) Uiso 0.239(11) 1 d PG B 2
H43 H 1.1565 -0.5784 0.3067 0.057 Uiso 0.239(11) 1 calc PR B 2
C44 C 1.2304(14) -0.3996(13) 0.3971(10) 0.071(8) Uiso 0.239(11) 1 d PG B 2
H44 H 1.2142 -0.3560 0.3487 0.086 Uiso 0.239(11) 1 calc PR B 2
C45 C 0.2535(16) -0.5652(10) 1.4755(10) 0.086(7) Uiso 0.282(11) 1 d PG C 3
H45 H 0.2514 -0.6453 1.4889 0.104 Uiso 0.282(11) 1 calc PR C 3
C46 C 0.2882(13) -0.4535(15) 1.5520(7) 0.051(4) Uiso 0.282(11) 1 d PG C 3
H46 H 0.3097 -0.4572 1.6177 0.061 Uiso 0.282(11) 1 calc PR C 3
C47 C 0.2912(13) -0.3364(11) 1.5323(9) 0.062(5) Uiso 0.282(11) 1 d PG C 3
H47 H 0.3149 -0.2600 1.5845 0.075 Uiso 0.282(11) 1 calc PR C 3
C48 C 0.2597(14) -0.3309(10) 1.4362(11) 0.069(6) Uiso 0.282(11) 1 d PG C 3
H48 H 0.2618 -0.2509 1.4227 0.083 Uiso 0.282(11) 1 calc PR C 3
C49 C 0.2250(14) -0.4427(14) 1.3597(7) 0.071(6) Uiso 0.282(11) 1 d PG C 3
H49 H 0.2035 -0.4390 1.2940 0.085 Uiso 0.282(11) 1 calc PR C 3
C50 C 0.2220(15) -0.5598(10) 1.3794(8) 0.067(6) Uiso 0.282(11) 1 d PG C 3
H50 H 0.1983 -0.6362 1.3271 0.081 Uiso 0.282(11) 1 calc PR C 3

loop_
_atom_site_aniso_label
_atom_site_aniso_U_11
_atom_site_aniso_U_22
_atom_site_aniso_U_33
_atom_site_aniso_U_23
_atom_site_aniso_U_13
_atom_site_aniso_U_12
Ru1 0.01356(15) 0.01754(16) 0.00968(14) 0.00673(10) 0.00217(10) 0.00536(11)
S1 0.0165(3) 0.0233(3) 0.0178(3) 0.0089(3) 0.0035(2) 0.0033(3)
S2 0.0213(3) 0.0381(4) 0.0208(3) 0.0140(3) 0.0042(3) -0.0007(3)
N11 0.0165(10) 0.0225(11) 0.0106(10) 0.0074(8) 0.0025(8) 0.0056(9)
N12 0.0166(10) 0.0196(11) 0.0127(10) 0.0073(8) 0.0035(8) 0.0065(8)
C1 0.0177(12) 0.0248(13) 0.0146(12) 0.0120(10) 0.0017(10) 0.0072(10)
C2 0.0234(14) 0.0328(15) 0.0184(13) 0.0149(11) 0.0037(11) 0.0146(12)
C3 0.0230(13) 0.0269(14) 0.0210(13) 0.0118(11) 0.0040(11) 0.0141(11)
C4 0.0158(12) 0.0202(13) 0.0189(13) 0.0099(10) 0.0051(10) 0.0082(10)
C5 0.0183(12) 0.0183(12) 0.0158(12) 0.0073(10) 0.0050(10) 0.0057(10)
C6 0.0195(12) 0.0200(13) 0.0141(12) 0.0054(10) 0.0045(10) 0.0054(10)
C7 0.0332(16) 0.0301(15) 0.0146(13) 0.0065(11) 0.0070(11) 0.0171(12)
C8 0.0335(16) 0.0347(16) 0.0104(12) 0.0069(11) 0.0040(11) 0.0144(13)
C9 0.0204(13) 0.0235(13) 0.0114(12) 0.0079(10) 0.0035(10) 0.0077(10)
C10 0.0193(13) 0.0267(14) 0.0126(12) 0.0091(10) 0.0025(10) 0.0071(11)
C13 0.0230(13) 0.0222(13) 0.0136(12) 0.0076(10) 0.0045(10) 0.0092(11)
C14 0.0301(15) 0.0218(14) 0.0228(14) 0.0104(11) 0.0090(12) 0.0088(12)
C15 0.0415(18) 0.0205(14) 0.0341(16) 0.0114(12) 0.0148(14) 0.0117(13)
C16 0.0416(18) 0.0311(16) 0.0308(16) 0.0140(13) 0.0188(14) 0.0203(14)
C17 0.0296(15) 0.0306(16) 0.0267(15) 0.0140(12) 0.0133(12) 0.0134(12)
C18 0.0249(14) 0.0262(14) 0.0166(13) 0.0114(10) 0.0047(11) 0.0100(11)
C19 0.0359(18) 0.0257(16) 0.050(2) 0.0123(14) 0.0168(16) 0.0053(13)
C20 0.060(3) 0.043(2) 0.071(3) 0.0238(19) 0.043(2) 0.0319(19)
C21 0.0241(14) 0.0273(15) 0.0357(16) 0.0122(13) 0.0075(12) 0.0061(12)
C22 0.0229(13) 0.0259(14) 0.0136(12) 0.0092(10) 0.0035(10) 0.0116(11)
C23 0.0249(15) 0.0463(19) 0.0223(15) 0.0185(13) 0.0024(12) 0.0043(13)
C24 0.0268(15) 0.049(2) 0.0240(16) 0.0128(14) -0.0028(12) 0.0023(14)
C25 0.0425(19) 0.0465(19) 0.0155(14) 0.0123(13) -0.0017(13) 0.0104(15)
C26 0.046(2) 0.049(2) 0.0215(16) 0.0234(15) 0.0024(14) -0.0001(16)
C27 0.0319(16) 0.0302(15) 0.0199(14) 0.0121(12) 0.0011(12) 0.0048(12)
C28 0.041(2) 0.106(4) 0.046(2) 0.049(3) -0.0091(18) -0.027(2)
C29 0.059(3) 0.090(3) 0.0215(18) 0.027(2) -0.0088(17) 0.002(2)
C30 0.048(2) 0.049(2) 0.0354(19) 0.0237(17) -0.0055(16) -0.0136(17)
C31 0.0335(17) 0.0258(16) 0.047(2) 0.0030(14) 0.0151(15) 0.0022(13)
C32 0.0227(15) 0.050(2) 0.0315(16) 0.0191(14) 0.0089(13) -0.0002(14)

loop_
_atom_type_symbol
_atom_type_description
_atom_type_scat_dispersion_real
_atom_type_scat_dispersion_imag
_atom_type_scat_source
C C 0.0033 0.0016 'International Tables Vol C Tables 4.2.6.8 and 6.1.1.4'
H H 0.0000 0.0000 'International Tables Vol C Tables 4.2.6.8 and 6.1.1.4'
N N 0.0061 0.0033 'International Tables Vol C Tables 4.2.6.8 and 6.1.1.4'
S S 0.1246 0.1234 'International Tables Vol C Tables 4.2.6.8 and 6.1.1.4'
Ru Ru -1.2594 0.8363 'International Tables Vol C Tables 4.2.6.8 and 6.1.1.4'

loop_
_geom_angle_atom_site_label_1
_geom_angle_atom_site_label_2
_geom_angle_atom_site_label_3
_geom_angle
_geom_angle_site_symmetry_1
_geom_angle_site_symmetry_3
N11 Ru1 N11 180.00(15) 2 .
N11 Ru1 N12 90.07(8) 2 2
N11 Ru1 N12 89.93(8) . 2
N11 Ru1 N12 89.93(8) 2 .
N11 Ru1 N12 90.07(8) . .
N12 Ru1 N12 180.00(12) 2 .
N11 Ru1 S1 94.90(6) 2 .
N11 Ru1 S1 85.10(6) . .
N12 Ru1 S1 88.27(6) 2 .
N12 Ru1 S1 91.73(6) . .
N11 Ru1 S1 85.10(6) 2 2
N11 Ru1 S1 94.90(6) . 2
N12 Ru1 S1 91.73(6) 2 2
N12 Ru1 S1 88.27(6) . 2
S1 Ru1 S1 180.00(4) . 2
C31 S1 S2 101.63(12) . .
C31 S1 Ru1 108.57(11) . .
S2 S1 Ru1 107.76(3) . .
C32 S2 S1 100.45(11) . .
C4 N11 C1 107.2(2) . .
C4 N11 Ru1 126.38(16) . .
C1 N11 Ru1 126.21(18) . .
C9 N12 C6 107.7(2) . .
C9 N12 Ru1 126.12(17) . .
C6 N12 Ru1 126.12(16) . .
N11 C1 C10 126.2(2) . 2
N11 C1 C2 108.8(2) . .
C10 C1 C2 124.8(2) 2 .
C3 C2 C1 107.5(2) . .
C3 C2 H2 126.3 . .
C1 C2 H2 126.3 . .
C2 C3 C4 106.9(2) . .
C2 C3 H3 126.5 . .
C4 C3 H3 126.5 . .
N11 C4 C5 125.9(2) . .
N11 C4 C3 109.5(2) . .
C5 C4 C3 124.6(2) . .
C6 C5 C4 125.1(2) . .
C6 C5 C13 117.0(2) . .
C4 C5 C13 117.8(2) . .
N12 C6 C5 126.2(2) . .
N12 C6 C7 109.0(2) . .
C5 C6 C7 124.7(2) . .
C8 C7 C6 107.1(2) . .
C8 C7 H7 126.5 . .
C6 C7 H7 126.5 . .
C7 C8 C9 107.5(2) . .
C7 C8 H8 126.3 . .
C9 C8 H8 126.3 . .
N12 C9 C10 126.4(2) . .
N12 C9 C8 108.7(2) . .
C10 C9 C8 124.9(2) . .
C1 C10 C9 125.0(2) 2 .
C1 C10 C22 118.0(2) 2 .
C9 C10 C22 117.0(2) . .
C18 C13 C14 119.7(3) . .
C18 C13 C5 118.8(2) . .
C14 C13 C5 121.5(2) . .
C15 C14 C13 119.1(3) . .
C15 C14 C19 120.3(3) . .
C13 C14 C19 120.5(3) . .
C14 C15 C16 122.0(3) . .
C14 C15 H15 119.0 . .
C16 C15 H15 119.0 . .
C17 C16 C15 117.6(3) . .
C17 C16 C20 120.6(3) . .
C15 C16 C20 121.7(3) . .
C18 C17 C16 122.4(3) . .
C18 C17 H17 118.8 . .
C16 C17 H17 118.8 . .
C17 C18 C13 119.2(3) . .
C17 C18 C21 120.0(3) . .
C13 C18 C21 120.8(3) . .
C14 C19 H19A 109.5 . .
C14 C19 H19B 109.5 . .
H19A C19 H19B 109.5 . .
C14 C19 H19C 109.5 . .
H19A C19 H19C 109.5 . .
H19B C19 H19C 109.5 . .
C16 C20 H20A 109.5 . .
C16 C20 H20B 109.5 . .
H20A C20 H20B 109.5 . .
C16 C20 H20C 109.5 . .
H20A C20 H20C 109.5 . .
H20B C20 H20C 109.5 . .
C18 C21 H21A 109.5 . .
C18 C21 H21B 109.5 . .
H21A C21 H21B 109.5 . .
C18 C21 H21C 109.5 . .
H21A C21 H21C 109.5 . .
H21B C21 H21C 109.5 . .
C27 C22 C23 119.9(2) . .
C27 C22 C10 121.3(2) . .
C23 C22 C10 118.8(2) . .
C24 C23 C22 119.7(3) . .
C24 C23 C28 119.5(3) . .
C22 C23 C28 120.8(3) . .
C25 C24 C23 121.6(3) . .
C25 C24 H24 119.2 . .
C23 C24 H24 119.2 . .
C24 C25 C26 117.9(3) . .
C24 C25 C29 121.1(3) . .
C26 C25 C29 120.9(3) . .
C25 C26 C27 122.4(3) . .
C25 C26 H26 118.8 . .
C27 C26 H26 118.8 . .
C22 C27 C26 118.5(3) . .
C22 C27 C30 121.8(3) . .
C26 C27 C30 119.7(3) . .
C23 C28 H28A 109.5 . .
C23 C28 H28B 109.5 . .
H28A C28 H28B 109.5 . .
C23 C28 H28C 109.5 . .
H28A C28 H28C 109.5 . .
H28B C28 H28C 109.5 . .
C25 C29 H29A 109.5 . .
C25 C29 H29B 109.5 . .
H29A C29 H29B 109.5 . .
C25 C29 H29C 109.5 . .
H29A C29 H29C 109.5 . .
H29B C29 H29C 109.5 . .
C27 C30 H30A 109.5 . .
C27 C30 H30B 109.5 . .
H30A C30 H30B 109.5 . .
C27 C30 H30C 109.5 . .
H30A C30 H30C 109.5 . .
H30B C30 H30C 109.5 . .
S1 C31 H31A 109.5 . .
S1 C31 H31B 109.5 . .
H31A C31 H31B 109.5 . .
S1 C31 H31C 109.5 . .
H31A C31 H31C 109.5 . .
H31B C31 H31C 109.5 . .
S2 C32 H32A 109.5 . .
S2 C32 H32B 109.5 . .
H32A C32 H32B 109.5 . .
S2 C32 H32C 109.5 . .
H32A C32 H32C 109.5 . .
H32B C32 H32C 109.5 . .
C34A C33A C38A 120.0 . .
C34A C33A H33A 120.0 . .
C38A C33A H33A 120.0 . .
C35A C34A C33A 120.0 . .
C35A C34A H34A 120.0 . .
C33A C34A H34A 120.0 . .
C34A C35A C36A 120.0 . .
C34A C35A H35A 120.0 . .
C36A C35A H35A 120.0 . .
C37A C36A C35A 120.0 . .
C37A C36A H36A 120.0 . .
C35A C36A H36A 120.0 . .
C36A C37A C38A 120.0 . .
C36A C37A H37A 120.0 . .
C38A C37A H37A 120.0 . .
C37A C38A C33A 120.0 . .
C37A C38A H38A 120.0 . .
C33A C38A H38A 120.0 . .
C40 C39 C44 120.0 . .
C40 C39 H39 120.0 . .
C44 C39 H39 120.0 . .
C41 C40 C39 120.0 . .
C41 C40 H40 120.0 . .
C39 C40 H40 120.0 . .
C42 C41 C40 120.0 . .
C42 C41 H41 120.0 . .
C40 C41 H41 120.0 . .
C41 C42 C43 120.0 . .
C41 C42 H42 120.0 . .
C43 C42 H42 120.0 . .
C44 C43 C42 120.0 . .
C44 C43 H43 120.0 . .
C42 C43 H43 120.0 . .
C43 C44 C39 120.0 . .
C43 C44 H44 120.0 . .
C39 C44 H44 120.0 . .
C46 C45 C50 120.0 . .
C46 C45 H45 120.0 . .
C50 C45 H45 120.0 . .
C45 C46 C47 120.0 . .
C45 C46 H46 120.0 . .
C47 C46 H46 120.0 . .
C48 C47 C46 120.0 . .
C48 C47 H47 120.0 . .
C46 C47 H47 120.0 . .
C47 C48 C49 120.0 . .
C47 C48 H48 120.0 . .
C49 C48 H48 120.0 . .
C48 C49 C50 120.0 . .
C48 C49 H49 120.0 . .
C50 C49 H49 120.0 . .
C49 C50 C45 120.0 . .
C49 C50 H50 120.0 . .
C45 C50 H50 120.0 . .

loop_
_geom_bond_atom_site_label_1
_geom_bond_atom_site_label_2
_geom_bond_distance
_geom_bond_site_symmetry_2
Ru1 N11 2.050(2) 2
Ru1 N11 2.050(2) .
Ru1 N12 2.052(2) 2
Ru1 N12 2.052(2) .
Ru1 S1 2.3504(7) .
Ru1 S1 2.3504(7) 2
S1 C31 1.805(3) .
S1 S2 2.0627(9) .
S2 C32 1.804(3) .
N11 C4 1.370(3) .
N11 C1 1.375(3) .
N12 C9 1.371(3) .
N12 C6 1.371(3) .
C1 C10 1.394(4) 2
C1 C2 1.449(4) .
C2 C3 1.353(4) .
C2 H2 0.9500 .
C3 C4 1.445(3) .
C3 H3 0.9500 .
C4 C5 1.406(4) .
C5 C6 1.400(4) .
C5 C13 1.498(4) .
C6 C7 1.445(3) .
C7 C8 1.355(4) .
C7 H7 0.9500 .
C8 C9 1.448(4) .
C8 H8 0.9500 .
C9 C10 1.397(4) .
C10 C1 1.394(4) 2
C10 C22 1.508(3) .
C13 C18 1.404(4) .
C13 C14 1.405(4) .
C14 C15 1.390(4) .
C14 C19 1.509(4) .
C15 C16 1.393(5) .
C15 H15 0.9500 .
C16 C17 1.390(4) .
C16 C20 1.510(4) .
C17 C18 1.383(4) .
C17 H17 0.9500 .
C18 C21 1.506(4) .
C19 H19A 0.9800 .
C19 H19B 0.9800 .
C19 H19C 0.9800 .
C20 H20A 0.9800 .
C20 H20B 0.9800 .
C20 H20C 0.9800 .
C21 H21A 0.9800 .
C21 H21B 0.9800 .
C21 H21C 0.9800 .
C22 C27 1.393(4) .
C22 C23 1.394(4) .
C23 C24 1.391(4) .
C23 C28 1.512(5) .
C24 C25 1.378(5) .
C24 H24 0.9500 .
C25 C26 1.381(5) .
C25 C29 1.513(4) .
C26 C27 1.399(4) .
C26 H26 0.9500 .
C27 C30 1.505(5) .
C28 H28A 0.9800 .
C28 H28B 0.9800 .
C28 H28C 0.9800 .
C29 H29A 0.9800 .
C29 H29B 0.9800 .
C29 H29C 0.9800 .
C30 H30A 0.9800 .
C30 H30B 0.9800 .
C30 H30C 0.9800 .
C31 H31A 0.9800 .
C31 H31B 0.9800 .
C31 H31C 0.9800 .
C32 H32A 0.9800 .
C32 H32B 0.9800 .
C32 H32C 0.9800 .
C33A C34A 1.3900 .
C33A C38A 1.3900 .
C33A H33A 0.9500 .
C34A C35A 1.3900 .
C34A H34A 0.9500 .
C35A C36A 1.3900 .
C35A H35A 0.9500 .
C36A C37A 1.3900 .
C36A H36A 0.9500 .
C37A C38A 1.3900 .
C37A H37A 0.9500 .
C38A H38A 0.9500 .
C39 C40 1.3900 .
C39 C44 1.3900 .
C39 H39 0.9500 .
C40 C41 1.3900 .
C40 H40 0.9500 .
C41 C42 1.3900 .
C41 H41 0.9500 .
C42 C43 1.3900 .
C42 H42 0.9500 .
C43 C44 1.3900 .
C43 H43 0.9500 .
C44 H44 0.9500 .
C45 C46 1.3900 .
C45 C50 1.3900 .
C45 H45 0.9500 .
C46 C47 1.3900 .
C46 H46 0.9500 .
C47 C48 1.3900 .
C47 H47 0.9500 .
C48 C49 1.3900 .
C48 H48 0.9500 .
C49 C50 1.3900 .
C49 H49 0.9500 .
C50 H50 0.9500 .

loop_
_geom_torsion_atom_site_label_1
_geom_torsion_atom_site_label_2
_geom_torsion_atom_site_label_3
_geom_torsion_atom_site_label_4
_geom_torsion
_geom_torsion_site_symmetry_1
_geom_torsion_site_symmetry_4
N11 Ru1 S1 C31 -42.18(14) 2 .
N11 Ru1 S1 C31 137.82(14) . .
N12 Ru1 S1 C31 47.74(14) 2 .
N12 Ru1 S1 C31 -132.26(14) . .
S1 Ru1 S1 C31 24(100) 2 .
N11 Ru1 S1 S2 67.14(7) 2 .
N11 Ru1 S1 S2 -112.86(7) . .
N12 Ru1 S1 S2 157.07(7) 2 .
N12 Ru1 S1 S2 -22.93(7) . .
S1 Ru1 S1 S2 133(100) 2 .
C31 S1 S2 C32 -84.06(17) . .
Ru1 S1 S2 C32 161.90(12) . .
N11 Ru1 N11 C4 -5(100) 2 .
N12 Ru1 N11 C4 176.2(2) 2 .
N12 Ru1 N11 C4 -3.8(2) . .
S1 Ru1 N11 C4 87.9(2) . .
S1 Ru1 N11 C4 -92.1(2) 2 .
N11 Ru1 N11 C1 -179(100) 2 .
N12 Ru1 N11 C1 2.4(2) 2 .
N12 Ru1 N11 C1 -177.6(2) . .
S1 Ru1 N11 C1 -85.9(2) . .
S1 Ru1 N11 C1 94.1(2) 2 .
N11 Ru1 N12 C9 2.1(2) 2 .
N11 Ru1 N12 C9 -177.9(2) . .
N12 Ru1 N12 C9 -108(89) 2 .
S1 Ru1 N12 C9 97.0(2) . .
S1 Ru1 N12 C9 -83.0(2) 2 .
N11 Ru1 N12 C6 -176.1(2) 2 .
N11 Ru1 N12 C6 3.9(2) . .
N12 Ru1 N12 C6 74(89) 2 .
S1 Ru1 N12 C6 -81.2(2) . .
S1 Ru1 N12 C6 98.8(2) 2 .
C4 N11 C1 C10 -175.5(3) . 2
Ru1 N11 C1 C10 -0.7(4) . 2
C4 N11 C1 C2 1.6(3) . .
Ru1 N11 C1 C2 176.35(18) . .
N11 C1 C2 C3 -0.9(3) . .
C10 C1 C2 C3 176.2(3) 2 .
C1 C2 C3 C4 -0.1(3) . .
C1 N11 C4 C5 176.2(3) . .
Ru1 N11 C4 C5 1.4(4) . .
C1 N11 C4 C3 -1.6(3) . .
Ru1 N11 C4 C3 -176.39(17) . .
C2 C3 C4 N11 1.0(3) . .
C2 C3 C4 C5 -176.8(3) . .
N11 C4 C5 C6 2.6(4) . .
C3 C4 C5 C6 -179.9(3) . .
N11 C4 C5 C13 -174.0(2) . .
C3 C4 C5 C13 3.6(4) . .
C9 N12 C6 C5 179.8(3) . .
Ru1 N12 C6 C5 -1.7(4) . .
C9 N12 C6 C7 0.0(3) . .
Ru1 N12 C6 C7 178.44(18) . .
C4 C5 C6 N12 -2.4(4) . .
C13 C5 C6 N12 174.1(2) . .
C4 C5 C6 C7 177.4(3) . .
C13 C5 C6 C7 -6.0(4) . .
N12 C6 C7 C8 0.8(3) . .
C5 C6 C7 C8 -179.0(3) . .
C6 C7 C8 C9 -1.2(3) . .
C6 N12 C9 C10 178.4(3) . .
Ru1 N12 C9 C10 -0.1(4) . .
C6 N12 C9 C8 -0.7(3) . .
Ru1 N12 C9 C8 -179.20(18) . .
C7 C8 C9 N12 1.3(3) . .
C7 C8 C9 C10 -177.9(3) . .
N12 C9 C10 C1 -2.8(5) . 2
C8 C9 C10 C1 176.2(3) . 2
N12 C9 C10 C22 174.7(2) . .
C8 C9 C10 C22 -6.3(4) . .
C6 C5 C13 C18 -81.1(3) . .
C4 C5 C13 C18 95.7(3) . .
C6 C5 C13 C14 98.3(3) . .
C4 C5 C13 C14 -84.9(3) . .
C18 C13 C14 C15 -0.1(4) . .
C5 C13 C14 C15 -179.5(3) . .
C18 C13 C14 C19 179.1(3) . .
C5 C13 C14 C19 -0.3(4) . .
C13 C14 C15 C16 -0.2(5) . .
C19 C14 C15 C16 -179.4(3) . .
C14 C15 C16 C17 0.2(5) . .
C14 C15 C16 C20 179.5(3) . .
C15 C16 C17 C18 0.2(5) . .
C20 C16 C17 C18 -179.2(3) . .
C16 C17 C18 C13 -0.5(4) . .
C16 C17 C18 C21 178.9(3) . .
C14 C13 C18 C17 0.4(4) . .
C5 C13 C18 C17 179.9(2) . .
C14 C13 C18 C21 -179.0(2) . .
C5 C13 C18 C21 0.5(4) . .
C1 C10 C22 C27 -91.1(3) 2 .
C9 C10 C22 C27 91.2(3) . .
C1 C10 C22 C23 89.2(3) 2 .
C9 C10 C22 C23 -88.5(3) . .
C27 C22 C23 C24 0.4(5) . .
C10 C22 C23 C24 -179.9(3) . .
C27 C22 C23 C28 -179.7(4) . .
C10 C22 C23 C28 -0.1(5) . .
C22 C23 C24 C25 -0.4(5) . .
C28 C23 C24 C25 179.7(4) . .
C23 C24 C25 C26 0.1(5) . .
C23 C24 C25 C29 -179.8(4) . .
C24 C25 C26 C27 0.1(6) . .
C29 C25 C26 C27 180.0(4) . .
C23 C22 C27 C26 -0.1(5) . .
C10 C22 C27 C26 -179.8(3) . .
C23 C22 C27 C30 -179.6(3) . .
C10 C22 C27 C30 0.8(5) . .
C25 C26 C27 C22 -0.1(5) . .
C25 C26 C27 C30 179.3(4) . .
C38A C33A C34A C35A 0.0 . .
C33A C34A C35A C36A 0.0 . .
C34A C35A C36A C37A 0.0 . .
C35A C36A C37A C38A 0.0 . .
C36A C37A C38A C33A 0.0 . .
C34A C33A C38A C37A 0.0 . .
C44 C39 C40 C41 0.0 . .
C39 C40 C41 C42 0.0 . .
C40 C41 C42 C43 0.0 . .
C41 C42 C43 C44 0.0 . .
C42 C43 C44 C39 0.0 . .
C40 C39 C44 C43 0.0 . .
C50 C45 C46 C47 0.0 . .
C45 C46 C47 C48 0.0 . .
C46 C47 C48 C49 0.0 . .
C47 C48 C49 C50 0.0 . .
C48 C49 C50 C45 0.0 . .
C46 C45 C50 C49 0.0 . .
